data_4023929
loop_
_publ_author_name
'Mingji Dai'
'Isaac J. Krauss'
'Samuel J. Danishefsky'

_publ_section_title
;
 Total Synthesis of Spirotenuipesines A and B
;
_journal_name_full 'Journal of Organic Chemistry'
_journal_page_first 9576
_journal_page_last 9583
_journal_paper_doi 10.1021/jo8016814
_journal_volume 73
_journal_year 2008
_chemical_formula_sum 'C15 H27 I O3 Si'
_chemical_formula_weight 410.36
_chemical_name_systematic
; 
 ? 
;
_space_group_IT_number 14
_symmetry_cell_setting monoclinic
_symmetry_space_group_name_Hall '-P 2ybc'
_symmetry_space_group_name_H-M 'P 1 21/c 1'
_atom_sites_solution_hydrogens geom
_atom_sites_solution_primary direct
_atom_sites_solution_secondary difmap
_audit_creation_method SHELXL-97
_cell_angle_alpha 90.00
_cell_angle_beta 98.046(2)
_cell_angle_gamma 90.00
_cell_formula_units_Z 4
_cell_length_a 20.338(2)
_cell_length_b 7.5857(8)
_cell_length_c 12.0204(13)
_cell_measurement_reflns_used 3900
_cell_measurement_temperature 243(2)
_cell_measurement_theta_max 27.51
_cell_measurement_theta_min 2.87
_cell_volume 1836.2(3)
_computing_cell_refinement 'Bruker SMART'
_computing_data_collection 'Bruker SMART'
_computing_data_reduction 'Bruker SAINT'
_computing_molecular_graphics 'Bruker SHELXTL'
_computing_publication_material 'Bruker SHELXTL'
_computing_structure_refinement 'SHELXL-97 (Sheldrick, 1997)'
_computing_structure_solution 'SHELXS-97 (Sheldrick, 1990)'
_diffrn_ambient_temperature 243(2)
_diffrn_measured_fraction_theta_full 0.946
_diffrn_measured_fraction_theta_max 0.946
_diffrn_measurement_device_type 'CCD area detector'
_diffrn_measurement_method 'phi and omega scans'
_diffrn_radiation_monochromator graphite
_diffrn_radiation_source 'fine-focus sealed tube'
_diffrn_radiation_type MoK\a
_diffrn_radiation_wavelength 0.71073
_diffrn_reflns_av_R_equivalents 0.0303
_diffrn_reflns_av_sigmaI/netI 0.0390
_diffrn_reflns_limit_h_max 26
_diffrn_reflns_limit_h_min -27
_diffrn_reflns_limit_k_max 9
_diffrn_reflns_limit_k_min -10
_diffrn_reflns_limit_l_max 15
_diffrn_reflns_limit_l_min -6
_diffrn_reflns_number 12284
_diffrn_reflns_theta_full 28.27
_diffrn_reflns_theta_max 28.27
_diffrn_reflns_theta_min 1.01
_exptl_absorpt_coefficient_mu 1.814
_exptl_absorpt_correction_T_max 0.9646
_exptl_absorpt_correction_T_min 0.7130
_exptl_absorpt_correction_type empirical
_exptl_absorpt_process_details SADABS
_exptl_crystal_colour COLORLESS
_exptl_crystal_density_diffrn 1.484
_exptl_crystal_density_method 'not measured'
_exptl_crystal_description PLATE
_exptl_crystal_F_000 832
_exptl_crystal_size_max 0.20
_exptl_crystal_size_mid 0.10
_exptl_crystal_size_min 0.02
_refine_diff_density_max 1.183
_refine_diff_density_min -0.506
_refine_diff_density_rms 0.188
_refine_ls_extinction_coef 0.0100(7)
_refine_ls_extinction_expression Fc^*^=kFc[1+0.001xFc^2^\l^3^/sin(2\q)]^-1/4^
_refine_ls_extinction_method SHELXL
_refine_ls_goodness_of_fit_ref 1.078
_refine_ls_hydrogen_treatment constr
_refine_ls_matrix_type full
_refine_ls_number_parameters 182
_refine_ls_number_reflns 4293
_refine_ls_number_restraints 0
_refine_ls_restrained_S_all 1.078
_refine_ls_R_factor_all 0.0822
_refine_ls_R_factor_gt 0.0416
_refine_ls_shift/su_max 0.001
_refine_ls_shift/su_mean 0.000
_refine_ls_structure_factor_coef Fsqd
_refine_ls_weighting_details 'calc w=1/[\s^2^(Fo^2^)+(0.0634P)^2^+0.1496P] where P=(Fo^2^+2Fc^2^)/3'
_refine_ls_weighting_scheme calc
_refine_ls_wR_factor_gt 0.0993
_refine_ls_wR_factor_ref 0.1240
_reflns_number_gt 2701
_reflns_number_total 4293
_reflns_threshold_expression >2sigma(I)
_cod_data_source_file jo8016814_si_002.cif
_cod_data_source_block mdis10
_cod_depositor_comments
;
The following automatic conversions were performed:
'_symmetry_cell_setting' value 'Monoclinic' changed to 'monoclinic'
according to '/home/saulius/struct/CIF-dictionaries/cif_core.dic'
dictionary named 'cif_core.dic' version 2.4.1 from
2010-06-29.

'_exptl_absorpt_correction_type' value 'EMPIRICAL' changed to
'empirical' according to
'/home/saulius/struct/CIF-dictionaries/cif_core.dic' dictionary named
'cif_core.dic' version 2.4.1 from 2010-06-29.

Automatic conversion script
Id: cif_fix_enum 1527 2010-12-29 10:47:43Z saulius 
;
_cod_original_sg_symbol_H-M 'P 21/c'
_cod_database_code 4023929

loop_
_symmetry_equiv_pos_as_xyz
'x, y, z'
'-x, y+1/2, -z+1/2'
'-x, -y, -z'
'x, -y-1/2, z-1/2'

loop_
_atom_site_label
_atom_site_type_symbol
_atom_site_fract_x
_atom_site_fract_y
_atom_site_fract_z
_atom_site_U_iso_or_equiv
_atom_site_adp_type
_atom_site_occupancy
_atom_site_symmetry_multiplicity
_atom_site_calc_flag
_atom_site_refinement_flags
_atom_site_disorder_assembly
_atom_site_disorder_group
I I 0.481848(16) 0.51489(4) 0.14653(3) 0.06417(17) Uani 1 1 d . . .
Si Si 0.14745(5) 0.51444(12) 0.15758(9) 0.0353(2) Uani 1 1 d . . .
O1 O 0.30592(18) 0.9649(3) 0.2810(3) 0.0678(9) Uani 1 1 d . . .
C1 C 0.32325(18) 0.8194(4) 0.3114(3) 0.0436(9) Uani 1 1 d . . .
O2 O 0.35493(12) 0.7142(3) 0.2446(2) 0.0404(6) Uani 1 1 d . . .
C2 C 0.3170(2) 0.7301(5) 0.4193(3) 0.0492(10) Uani 1 1 d . . .
H2A H 0.2706 0.7309 0.4329 0.059 Uiso 1 1 calc R . .
H2B H 0.3439 0.7916 0.4816 0.059 Uiso 1 1 calc R . .
O3 O 0.22088(13) 0.5390(3) 0.2338(3) 0.0477(7) Uani 1 1 d . . .
C3 C 0.34151(19) 0.5398(4) 0.4115(3) 0.0384(8) Uani 1 1 d . . .
C4 C 0.2854(2) 0.4026(5) 0.3938(3) 0.0482(10) Uani 1 1 d . . .
H4A H 0.3016 0.2876 0.4229 0.058 Uiso 1 1 calc R . .
H4B H 0.2485 0.4387 0.4332 0.058 Uiso 1 1 calc R . .
C5 C 0.26270(18) 0.3917(4) 0.2695(3) 0.0425(9) Uani 1 1 d . . .
H5A H 0.2398 0.2787 0.2490 0.051 Uiso 1 1 calc R . .
C6 C 0.32765(18) 0.4037(5) 0.2218(3) 0.0406(9) Uani 1 1 d . . .
H6A H 0.3199 0.4415 0.1431 0.049 Uiso 1 1 calc R . .
H6B H 0.3502 0.2893 0.2262 0.049 Uiso 1 1 calc R . .
C7 C 0.36885(17) 0.5393(4) 0.2937(3) 0.0331(8) Uani 1 1 d . . .
C8 C 0.44287(19) 0.5133(4) 0.3046(4) 0.0444(9) Uani 1 1 d . . .
H8A H 0.4542 0.4006 0.3424 0.053 Uiso 1 1 calc R . .
H8B H 0.4647 0.6069 0.3525 0.053 Uiso 1 1 calc R . .
C9 C 0.3921(3) 0.4947(5) 0.5134(4) 0.0598(12) Uani 1 1 d . . .
H9A H 0.3708 0.4994 0.5808 0.090 Uiso 1 1 calc R . .
H9B H 0.4283 0.5790 0.5197 0.090 Uiso 1 1 calc R . .
H9C H 0.4093 0.3770 0.5047 0.090 Uiso 1 1 calc R . .
C10 C 0.0940(2) 0.3758(6) 0.2350(4) 0.0640(12) Uani 1 1 d . . .
H10A H 0.1132 0.2588 0.2457 0.096 Uiso 1 1 calc R . .
H10B H 0.0500 0.3674 0.1922 0.096 Uiso 1 1 calc R . .
H10C H 0.0910 0.4285 0.3076 0.096 Uiso 1 1 calc R . .
C11 C 0.1574(2) 0.4053(6) 0.0225(4) 0.0652(12) Uani 1 1 d . . .
H11A H 0.1754 0.2879 0.0373 0.098 Uiso 1 1 calc R . .
H11B H 0.1875 0.4739 -0.0162 0.098 Uiso 1 1 calc R . .
H11C H 0.1146 0.3973 -0.0241 0.098 Uiso 1 1 calc R . .
C12 C 0.11232(17) 0.7426(5) 0.1341(3) 0.0382(8) Uani 1 1 d . . .
C13 C 0.1079(2) 0.8306(6) 0.2484(3) 0.0638(12) Uani 1 1 d . . .
H13A H 0.0900 0.9486 0.2362 0.096 Uiso 1 1 calc R . .
H13B H 0.1519 0.8370 0.2915 0.096 Uiso 1 1 calc R . .
H13C H 0.0791 0.7616 0.2894 0.096 Uiso 1 1 calc R . .
C14 C 0.1561(2) 0.8556(5) 0.0691(4) 0.0568(11) Uani 1 1 d . . .
H14A H 0.1372 0.9728 0.0583 0.085 Uiso 1 1 calc R . .
H14B H 0.1586 0.8021 -0.0035 0.085 Uiso 1 1 calc R . .
H14C H 0.2003 0.8638 0.1111 0.085 Uiso 1 1 calc R . .
C15 C 0.0418(2) 0.7320(6) 0.0677(4) 0.0591(11) Uani 1 1 d . . .
H15A H 0.0238 0.8499 0.0556 0.089 Uiso 1 1 calc R . .
H15B H 0.0135 0.6634 0.1099 0.089 Uiso 1 1 calc R . .
H15C H 0.0438 0.6759 -0.0043 0.089 Uiso 1 1 calc R . .

loop_
_atom_site_aniso_label
_atom_site_aniso_U_11
_atom_site_aniso_U_22
_atom_site_aniso_U_33
_atom_site_aniso_U_23
_atom_site_aniso_U_13
_atom_site_aniso_U_12
I 0.0625(2) 0.0515(2) 0.0863(3) 0.00314(14) 0.03771(18) 0.00707(13)
Si 0.0324(5) 0.0317(5) 0.0415(5) 0.0002(4) 0.0041(4) -0.0016(4)
O1 0.075(2) 0.0314(14) 0.099(3) 0.0084(15) 0.018(2) 0.0141(14)
C1 0.038(2) 0.0296(18) 0.062(2) -0.0029(17) 0.0043(19) 0.0039(16)
O2 0.0443(15) 0.0266(12) 0.0501(14) 0.0055(10) 0.0065(12) 0.0054(11)
C2 0.053(3) 0.041(2) 0.054(2) -0.0084(18) 0.009(2) 0.0074(19)
O3 0.0355(15) 0.0299(13) 0.0734(19) 0.0002(12) -0.0073(14) 0.0013(11)
C3 0.041(2) 0.0371(18) 0.0379(19) 0.0007(15) 0.0069(17) 0.0048(16)
C4 0.046(2) 0.039(2) 0.062(3) 0.0110(18) 0.012(2) 0.0011(18)
C5 0.037(2) 0.0241(17) 0.065(2) -0.0005(16) 0.0022(19) -0.0016(15)
C6 0.043(2) 0.0294(18) 0.047(2) -0.0028(16) -0.0004(18) 0.0024(16)
C7 0.0333(19) 0.0247(15) 0.0404(18) 0.0028(14) 0.0024(16) 0.0035(13)
C8 0.036(2) 0.0371(19) 0.060(2) 0.0004(16) 0.0054(18) 0.0048(16)
C9 0.069(3) 0.062(3) 0.046(2) 0.0080(19) -0.002(2) 0.011(2)
C10 0.052(3) 0.062(3) 0.078(3) 0.019(2) 0.012(2) -0.007(2)
C11 0.077(3) 0.052(3) 0.067(3) -0.018(2) 0.011(3) 0.009(2)
C12 0.036(2) 0.0386(18) 0.0394(19) -0.0016(15) 0.0043(16) 0.0033(16)
C13 0.078(3) 0.062(3) 0.052(2) -0.009(2) 0.013(2) 0.022(2)
C14 0.069(3) 0.041(2) 0.060(3) 0.0114(19) 0.008(2) -0.003(2)
C15 0.043(2) 0.068(3) 0.062(3) 0.005(2) -0.006(2) 0.012(2)

loop_
_atom_type_symbol
_atom_type_description
_atom_type_scat_dispersion_real
_atom_type_scat_dispersion_imag
_atom_type_scat_source
C C 0.0033 0.0016 'International Tables Vol C Tables 4.2.6.8 and 6.1.1.4'
H H 0.0000 0.0000 'International Tables Vol C Tables 4.2.6.8 and 6.1.1.4'
O O 0.0106 0.0060 'International Tables Vol C Tables 4.2.6.8 and 6.1.1.4'
Si Si 0.0817 0.0704 'International Tables Vol C Tables 4.2.6.8 and 6.1.1.4'
I I -0.4742 1.8119 'International Tables Vol C Tables 4.2.6.8 and 6.1.1.4'

loop_
_geom_angle_atom_site_label_1
_geom_angle_atom_site_label_2
_geom_angle_atom_site_label_3
_geom_angle
_geom_angle_site_symmetry_1
_geom_angle_site_symmetry_3
_geom_angle_publ_flag
O3 Si C10 109.49(18) . . ?
O3 Si C11 109.54(19) . . ?
C10 Si C11 109.2(2) . . ?
O3 Si C12 105.96(14) . . ?
C10 Si C12 111.16(18) . . ?
C11 Si C12 111.40(18) . . ?
O1 C1 O2 120.3(4) . . ?
O1 C1 C2 128.9(4) . . ?
O2 C1 C2 110.7(3) . . ?
C1 O2 C7 112.1(3) . . ?
C1 C2 C3 107.9(3) . . ?
C5 O3 Si 122.1(2) . . ?
C9 C3 C2 110.5(3) . . ?
C9 C3 C4 111.3(3) . . ?
C2 C3 C4 113.9(3) . . ?
C9 C3 C7 115.7(3) . . ?
C2 C3 C7 102.3(3) . . ?
C4 C3 C7 102.8(3) . . ?
C5 C4 C3 107.0(3) . . ?
O3 C5 C4 109.9(3) . . ?
O3 C5 C6 110.7(3) . . ?
C4 C5 C6 102.1(3) . . ?
C5 C6 C7 105.5(3) . . ?
O2 C7 C8 106.8(3) . . ?
O2 C7 C6 108.9(3) . . ?
C8 C7 C6 115.2(3) . . ?
O2 C7 C3 106.6(2) . . ?
C8 C7 C3 113.1(3) . . ?
C6 C7 C3 105.9(3) . . ?
C7 C8 I 114.1(3) . . ?
C14 C12 C13 108.9(3) . . ?
C14 C12 C15 109.3(3) . . ?
C13 C12 C15 108.6(3) . . ?
C14 C12 Si 110.9(2) . . ?
C13 C12 Si 109.5(3) . . ?
C15 C12 Si 109.6(3) . . ?

loop_
_geom_bond_atom_site_label_1
_geom_bond_atom_site_label_2
_geom_bond_distance
_geom_bond_site_symmetry_2
_geom_bond_publ_flag
I C8 2.159(4) . ?
Si O3 1.650(3) . ?
Si C10 1.853(4) . ?
Si C11 1.859(4) . ?
Si C12 1.878(4) . ?
O1 C1 1.200(4) . ?
C1 O2 1.357(4) . ?
C1 C2 1.485(5) . ?
O2 C7 1.463(4) . ?
C2 C3 1.534(5) . ?
O3 C5 1.433(4) . ?
C3 C9 1.524(6) . ?
C3 C4 1.537(5) . ?
C3 C7 1.591(5) . ?
C4 C5 1.504(5) . ?
C5 C6 1.514(5) . ?
C6 C7 1.518(5) . ?
C7 C8 1.506(5) . ?
C12 C14 1.528(5) . ?
C12 C13 1.541(5) . ?
C12 C15 1.542(5) . ?
